data_4038969
loop_
_publ_author_name
'Lamprecht, Zandria'
'Malan, Frederick P.'
'Liles, David C.'
'Lotz, Simon'
'Bezuidenhout, Daniela I.'

_publ_section_title
;
 Synthesis and structure of annulated
 dithieno[2,3-b;3&#x02B9;,2&#x02B9;-d]thienyl- and ring-opened
 3,3&#x02B9;-bithienyl Fischer carbene complexes
;
_journal_name_full 'Journal of Organometallic Chemistry'
_journal_page_first 121466
_journal_paper_doi 10.1016/j.jorganchem.2020.121466
_journal_volume 925
_journal_year 2020
_chemical_formula_sum 'C19 H8 O9 S3 W1.5'
_chemical_formula_weight 752.21
_space_group_crystal_system triclinic
_space_group_IT_number 2
_space_group_name_Hall '-P 1'
_space_group_name_H-M_alt 'P -1'
_atom_sites_solution_hydrogens geom
_audit_creation_method SHELXL-2018/3
_cell_angle_alpha 94.7090(10)
_cell_angle_beta 99.6690(10)
_cell_angle_gamma 90.3600(10)
_cell_formula_units_Z 2
_cell_length_a 7.64250(10)
_cell_length_b 9.4015(2)
_cell_length_c 16.0890(3)
_cell_measurement_reflns_used 12673
_cell_measurement_temperature 150(2)
_cell_measurement_theta_max 76.1940
_cell_measurement_theta_min 2.7890
_cell_volume 1135.50(4)
_computing_structure_refinement 'SHELXL-2018/3 (Sheldrick, 2018)'
_computing_structure_solution 'SHELXT 2014/5 (Sheldrick, 2014)'
_diffrn_ambient_temperature 150(2)
_diffrn_measured_fraction_theta_full 0.998
_diffrn_measured_fraction_theta_max 0.996
_diffrn_measurement_device_type 'Rigaku XtaLAB Synergy R, DW system, HyPix'
_diffrn_measurement_method '\f and \w scans'
_diffrn_radiation_type CuK\a
_diffrn_radiation_wavelength 1.54184
_diffrn_reflns_av_R_equivalents 0.0897
_diffrn_reflns_av_unetI/netI 0.0591
_diffrn_reflns_Laue_measured_fraction_full 0.998
_diffrn_reflns_Laue_measured_fraction_max 0.996
_diffrn_reflns_limit_h_max 9
_diffrn_reflns_limit_h_min -9
_diffrn_reflns_limit_k_max 11
_diffrn_reflns_limit_k_min -11
_diffrn_reflns_limit_l_max 19
_diffrn_reflns_limit_l_min -19
_diffrn_reflns_number 23090
_diffrn_reflns_point_group_measured_fraction_full 0.998
_diffrn_reflns_point_group_measured_fraction_max 0.996
_diffrn_reflns_theta_full 67.684
_diffrn_reflns_theta_max 72.119
_diffrn_reflns_theta_min 2.796
_diffrn_source 'Rotating-anode X-ray tube'
_exptl_absorpt_coefficient_mu 16.963
_exptl_absorpt_correction_T_max 1.0000
_exptl_absorpt_correction_T_min 0.1731
_exptl_absorpt_correction_type multi-scan
_exptl_absorpt_process_details
;
CrysAlisPro 1.171.40.39a (Rigaku Oxford Diffraction, 2019)
Empirical absorption correction using spherical harmonics,
implemented in SCALE3 ABSPACK scaling algorithm.
;
_exptl_crystal_colour red
_exptl_crystal_density_diffrn 2.200
_exptl_crystal_description block
_exptl_crystal_F_000 706
_exptl_crystal_size_max 0.431
_exptl_crystal_size_mid 0.370
_exptl_crystal_size_min 0.278
_refine_diff_density_max 2.685
_refine_diff_density_min -2.026
_refine_diff_density_rms 0.260
_refine_ls_extinction_coef 0.0032(2)
_refine_ls_extinction_expression Fc^*^=kFc[1+0.001xFc^2^\l^3^/sin(2\q)]^-1/4^
_refine_ls_extinction_method 'SHELXL-2018/3 (Sheldrick 2018)'
_refine_ls_goodness_of_fit_ref 1.045
_refine_ls_hydrogen_treatment constr
_refine_ls_matrix_type full
_refine_ls_number_parameters 297
_refine_ls_number_reflns 4461
_refine_ls_number_restraints 0
_refine_ls_restrained_S_all 1.045
_refine_ls_R_factor_all 0.0568
_refine_ls_R_factor_gt 0.0491
_refine_ls_shift/su_max 0.000
_refine_ls_shift/su_mean 0.000
_refine_ls_structure_factor_coef Fsqd
_refine_ls_weighting_details 'w=1/[\s^2^(Fo^2^)+(0.0846P)^2^] where P=(Fo^2^+2Fc^2^)/3'
_refine_ls_weighting_scheme calc
_refine_ls_wR_factor_gt 0.1192
_refine_ls_wR_factor_ref 0.1235
_reflns_Friedel_coverage 0.000
_reflns_Friedel_fraction_full .
_reflns_Friedel_fraction_max .
_reflns_number_gt 3867
_reflns_number_total 4461
_reflns_threshold_expression 'I > 2\s(I)'
_cod_data_source_file 1111115.cif
_cod_data_source_block PCOD1111115
_cod_original_formula_sum 'C19 H8 O9 S3 W1.50'
_cod_database_code 4038969
_shelx_shelxl_version_number 2018/3
_shelx_space_group_comment
;
The symmetry employed for this shelxl refinement is uniquely defined
by the following loop, which should always be used as a source of
symmetry information in preference to the above space-group names.
They are only intended as comments.
;

loop_
_space_group_symop_operation_xyz
'x, y, z'
'-x, -y, -z'

loop_
_atom_site_label
_atom_site_type_symbol
_atom_site_fract_x
_atom_site_fract_y
_atom_site_fract_z
_atom_site_U_iso_or_equiv
_atom_site_adp_type
_atom_site_occupancy
_atom_site_site_symmetry_order
_atom_site_calc_flag
_atom_site_refinement_flags_posn
_atom_site_refinement_flags_adp
_atom_site_refinement_flags_occupancy
_atom_site_disorder_assembly
_atom_site_disorder_group
W1 W 0.08473(4) 0.42879(3) 0.19919(2) 0.03649(17) Uani 1 1 d . . . . .
C1 C -0.0863(11) 0.3033(8) 0.2463(5) 0.0515(17) Uani 1 1 d . . . . .
O1 O -0.1809(9) 0.2328(7) 0.2720(5) 0.084(2) Uani 1 1 d . . . . .
S1 S 0.2416(3) 0.60107(19) 0.49821(10) 0.0491(4) Uani 1 1 d . . . . .
C11 C 0.2659(9) 0.3281(8) 0.5081(4) 0.0433(15) Uani 1 1 d . . . . .
C10 C 0.2110(9) 0.3443(8) 0.4214(4) 0.0447(15) Uani 1 1 d . . . . .
H10 H 0.189819 0.268307 0.379981 0.054 Uiso 1 1 calc R U . . .
C19 C 0.4855(11) -0.2135(9) -0.0381(5) 0.0539(18) Uani 1 1 d . . . . .
C18 C 0.7191(10) -0.0331(8) 0.0876(4) 0.0484(16) Uani 1 1 d . . . . .
O7 O 0.2394(8) -0.0441(7) 0.1308(4) 0.0690(16) Uani 1 1 d . . . . .
C7 C 0.0809(11) 0.7887(8) 0.2809(4) 0.0493(17) Uani 1 1 d . . . . .
H7A H -0.042241 0.771273 0.255037 0.059 Uiso 1 1 calc R U . . .
H7AB H 0.153680 0.777925 0.236939 0.059 Uiso 1 1 calc R U . . .
O6 O 0.1341(7) 0.6889(5) 0.3440(3) 0.0462(11) Uani 1 1 d . . . . .
C6 C 0.1385(8) 0.5476(7) 0.3247(4) 0.0378(13) Uani 1 1 d . . . . .
O8 O 0.8430(8) -0.0476(8) 0.1353(4) 0.0772(18) Uani 1 1 d . . . . .
C8 C 0.1044(12) 0.9346(8) 0.3244(5) 0.0556(18) Uani 1 1 d . . . . .
H8A H 0.073748 1.003499 0.283776 0.083 Uiso 1 1 calc R U . . .
H8B H 0.225897 0.949572 0.351124 0.083 Uiso 1 1 calc R U . . .
H8C H 0.028734 0.945028 0.366372 0.083 Uiso 1 1 calc R U . . .
O5 O 0.4053(8) 0.2265(7) 0.2504(4) 0.0701(16) Uani 1 1 d . . . . .
C5 C 0.2921(9) 0.3018(7) 0.2342(4) 0.0418(14) Uani 1 1 d . . . . .
O4 O 0.3458(11) 0.6249(7) 0.1219(5) 0.088(2) Uani 1 1 d . . . . .
C4 C 0.2538(11) 0.5569(9) 0.1496(5) 0.0532(17) Uani 1 1 d . . . . .
O9 O 0.4741(11) -0.3299(7) -0.0616(5) 0.085(2) Uani 1 1 d . . . . .
C9 C 0.1919(9) 0.4870(7) 0.4049(4) 0.0409(14) Uani 1 1 d . . . . .
C17 C 0.3337(10) -0.0291(8) 0.0844(4) 0.0453(15) Uani 1 1 d . . . . .
C16 C 0.3675(12) 0.0024(10) 0.6244(6) 0.064(2) Uani 1 1 d . . . . .
H16 H 0.379758 -0.095221 0.628467 0.077 Uiso 1 1 calc R U . . .
C15 C 0.3110(11) 0.0605(9) 0.5515(5) 0.0567(19) Uani 1 1 d . . . . .
H15 H 0.274145 0.008040 0.499896 0.068 Uiso 1 1 calc R U . . .
C14 C 0.3144(9) 0.2114(8) 0.5627(4) 0.0431(15) Uani 1 1 d . . . . .
C13 C 0.3619(10) 0.2592(9) 0.6426(5) 0.0520(19) Uani 1 1 d . . . . .
C12 C 0.2884(9) 0.4572(8) 0.5554(4) 0.0451(15) Uani 1 1 d . . . . .
S3 S 0.4147(3) 0.1274(3) 0.70943(12) 0.0623(5) Uani 1 1 d . . . . .
C3 C 0.0367(11) 0.3103(9) 0.0868(5) 0.0567(19) Uani 1 1 d . . . . .
O3 O 0.0115(12) 0.2394(9) 0.0243(4) 0.097(2) Uani 1 1 d . . . . .
W2 W 0.500000 0.000000 0.000000 0.03646(17) Uani 1 2 d S . P . .
C2 C -0.1233(10) 0.5489(8) 0.1510(5) 0.0483(16) Uani 1 1 d . . . . .
O2 O -0.2424(9) 0.6123(7) 0.1215(5) 0.085(2) Uani 1 1 d . . . . .
S2 S 0.3601(3) 0.4456(2) 0.66278(11) 0.0560(5) Uani 1 1 d . . . . .

loop_
_atom_site_aniso_label
_atom_site_aniso_U_11
_atom_site_aniso_U_22
_atom_site_aniso_U_33
_atom_site_aniso_U_23
_atom_site_aniso_U_13
_atom_site_aniso_U_12
W1 0.0408(2) 0.0335(2) 0.0348(2) 0.00869(12) 0.00247(12) 0.00343(12)
C1 0.056(4) 0.038(4) 0.063(4) 0.010(3) 0.013(4) 0.005(3)
O1 0.069(4) 0.064(4) 0.130(6) 0.044(4) 0.036(4) 0.004(3)
S1 0.0629(11) 0.0430(9) 0.0400(8) 0.0063(6) 0.0038(7) 0.0046(8)
C11 0.045(4) 0.051(4) 0.037(3) 0.014(3) 0.009(3) 0.003(3)
C10 0.053(4) 0.047(4) 0.035(3) 0.015(3) 0.006(3) 0.006(3)
C19 0.063(5) 0.047(5) 0.053(4) 0.005(3) 0.014(3) -0.001(4)
C18 0.052(4) 0.052(4) 0.041(3) 0.013(3) 0.004(3) 0.004(3)
O7 0.071(4) 0.086(4) 0.056(3) 0.022(3) 0.019(3) -0.002(3)
C7 0.067(5) 0.039(4) 0.040(3) 0.012(3) 0.000(3) 0.010(3)
O6 0.067(3) 0.033(2) 0.037(2) 0.0081(18) 0.002(2) 0.007(2)
C6 0.041(3) 0.033(3) 0.041(3) 0.011(2) 0.005(3) 0.005(2)
O8 0.062(4) 0.102(5) 0.063(4) 0.024(3) -0.011(3) 0.011(3)
C8 0.071(5) 0.045(4) 0.049(4) 0.004(3) 0.003(3) 0.004(4)
O5 0.071(4) 0.063(4) 0.076(4) 0.015(3) 0.005(3) 0.023(3)
C5 0.046(4) 0.031(3) 0.046(3) 0.006(3) 0.000(3) 0.007(3)
O4 0.107(5) 0.058(4) 0.121(6) 0.024(4) 0.070(5) 0.002(4)
C4 0.061(5) 0.047(4) 0.056(4) 0.009(3) 0.021(4) 0.005(4)
O9 0.116(6) 0.038(3) 0.101(5) -0.016(3) 0.027(4) -0.003(3)
C9 0.042(3) 0.040(3) 0.040(3) 0.010(3) 0.004(3) 0.007(3)
C17 0.051(4) 0.038(4) 0.046(4) 0.008(3) 0.004(3) 0.005(3)
C16 0.062(5) 0.066(5) 0.064(5) 0.031(4) 0.003(4) -0.001(4)
C15 0.062(5) 0.046(4) 0.060(5) 0.020(4) -0.002(4) 0.005(4)
C14 0.043(4) 0.047(4) 0.043(3) 0.018(3) 0.009(3) 0.002(3)
C13 0.044(4) 0.069(5) 0.046(4) 0.033(4) 0.005(3) 0.006(3)
C12 0.045(4) 0.050(4) 0.042(3) 0.011(3) 0.008(3) 0.004(3)
S3 0.0667(12) 0.0817(14) 0.0412(9) 0.0324(9) 0.0036(8) 0.0108(10)
C3 0.064(5) 0.055(5) 0.046(4) 0.001(3) -0.002(3) 0.000(4)
O3 0.124(6) 0.097(6) 0.058(4) -0.028(4) -0.001(4) -0.005(5)
W2 0.0411(3) 0.0342(3) 0.0335(2) 0.00759(16) 0.00263(17) 0.00184(17)
C2 0.042(4) 0.044(4) 0.053(4) 0.008(3) -0.010(3) 0.003(3)
O2 0.069(4) 0.062(4) 0.110(5) 0.018(4) -0.027(4) 0.006(3)
S2 0.0675(12) 0.0619(12) 0.0363(8) 0.0078(7) 0.0008(8) 0.0062(9)

loop_
_atom_type_symbol
_atom_type_description
_atom_type_scat_dispersion_real
_atom_type_scat_dispersion_imag
_atom_type_scat_source
C C 0.0181 0.0091 'International Tables Vol C Tables 4.2.6.8 and 6.1.1.4'
H H 0.0000 0.0000 'International Tables Vol C Tables 4.2.6.8 and 6.1.1.4'
O O 0.0492 0.0322 'International Tables Vol C Tables 4.2.6.8 and 6.1.1.4'
S S 0.3331 0.5567 'International Tables Vol C Tables 4.2.6.8 and 6.1.1.4'
W W -5.4734 5.5774 'International Tables Vol C Tables 4.2.6.8 and 6.1.1.4'

loop_
_geom_angle_atom_site_label_1
_geom_angle_atom_site_label_2
_geom_angle_atom_site_label_3
_geom_angle
_geom_angle_site_symmetry_1
_geom_angle_site_symmetry_3
C3 W1 C5 88.2(3) . .
C3 W1 C1 90.6(3) . .
C5 W1 C1 92.6(3) . .
C3 W1 C2 86.0(3) . .
C5 W1 C2 173.9(3) . .
C1 W1 C2 89.4(3) . .
C3 W1 C4 88.8(3) . .
C5 W1 C4 88.4(3) . .
C1 W1 C4 178.9(3) . .
C2 W1 C4 89.5(3) . .
C3 W1 C6 177.1(3) . .
C5 W1 C6 89.8(3) . .
C1 W1 C6 87.4(3) . .
C2 W1 C6 96.1(3) . .
C4 W1 C6 93.3(3) . .
O1 C1 W1 179.4(8) . .
C12 S1 C9 90.1(3) . .
C12 C11 C10 112.0(6) . .
C12 C11 C14 110.0(6) . .
C10 C11 C14 137.9(7) . .
C9 C10 C11 112.3(6) . .
O9 C19 W2 177.6(8) . .
O8 C18 W2 177.7(7) . .
O6 C7 C8 107.5(6) . .
C6 O6 C7 122.8(5) . .
O6 C6 C9 105.3(5) . .
O6 C6 W1 128.4(4) . .
C9 C6 W1 126.2(5) . .
O5 C5 W1 176.6(7) . .
O4 C4 W1 179.0(8) . .
C10 C9 C6 129.2(6) . .
C10 C9 S1 111.4(5) . .
C6 C9 S1 119.4(5) . .
O7 C17 W2 179.0(6) . .
C15 C16 S3 112.9(7) . .
C16 C15 C14 111.7(8) . .
C13 C14 C15 112.2(6) . .
C13 C14 C11 111.9(7) . .
C15 C14 C11 135.8(7) . .
C14 C13 S3 113.9(7) . .
C14 C13 S2 115.1(5) . .
S3 C13 S2 131.0(5) . .
C11 C12 S1 114.2(5) . .
C11 C12 S2 114.5(5) . .
S1 C12 S2 131.2(5) . .
C13 S3 C16 89.2(4) . .
O3 C3 W1 177.9(8) . .
C17 W2 C17 180.0 2_655 .
C17 W2 C18 88.0(3) 2_655 .
C17 W2 C18 92.0(3) . .
C17 W2 C18 92.0(3) 2_655 2_655
C17 W2 C18 88.0(3) . 2_655
C18 W2 C18 180.0(3) . 2_655
C17 W2 C19 89.3(3) 2_655 .
C17 W2 C19 90.8(3) . .
C18 W2 C19 89.9(3) . .
C18 W2 C19 90.1(3) 2_655 .
C17 W2 C19 90.7(3) 2_655 2_655
C17 W2 C19 89.3(3) . 2_655
C18 W2 C19 90.1(3) . 2_655
C18 W2 C19 89.9(3) 2_655 2_655
C19 W2 C19 180.0 . 2_655
O2 C2 W1 177.4(7) . .
C12 S2 C13 88.4(3) . .

loop_
_geom_bond_atom_site_label_1
_geom_bond_atom_site_label_2
_geom_bond_distance
_geom_bond_site_symmetry_2
W1 C3 2.022(8) .
W1 C5 2.022(7) .
W1 C1 2.034(7) .
W1 C2 2.039(7) .
W1 C4 2.059(8) .
W1 C6 2.200(7) .
C1 O1 1.128(9) .
S1 C12 1.705(7) .
S1 C9 1.758(7) .
C11 C12 1.372(11) .
C11 C10 1.408(9) .
C11 C14 1.472(9) .
C10 C9 1.393(9) .
C19 O9 1.126(10) .
C19 W2 2.047(8) .
C18 O8 1.131(9) .
C18 W2 2.043(7) .
O7 C17 1.138(9) .
C7 O6 1.449(8) .
C7 C8 1.483(11) .
O6 C6 1.341(8) .
C6 C9 1.450(8) .
O5 C5 1.131(9) .
O4 C4 1.117(10) .
C17 W2 2.042(7) .
C16 C15 1.341(11) .
C16 S3 1.717(10) .
C15 C14 1.415(11) .
C14 C13 1.315(11) .
C13 S3 1.713(7) .
C13 S2 1.757(9) .
C12 S2 1.735(7) .
C3 O3 1.146(10) .
C2 O2 1.147(9) .

loop_
_geom_torsion_atom_site_label_1
_geom_torsion_atom_site_label_2
_geom_torsion_atom_site_label_3
_geom_torsion_atom_site_label_4
_geom_torsion
_geom_torsion_site_symmetry_1
_geom_torsion_site_symmetry_2
_geom_torsion_site_symmetry_3
_geom_torsion_site_symmetry_4
C12 C11 C10 C9 -0.3(9) . . . .
C14 C11 C10 C9 -176.8(8) . . . .
C8 C7 O6 C6 -176.1(6) . . . .
C7 O6 C6 C9 -178.1(6) . . . .
C7 O6 C6 W1 3.5(9) . . . .
C11 C10 C9 C6 180.0(7) . . . .
C11 C10 C9 S1 -0.4(8) . . . .
O6 C6 C9 C10 177.4(7) . . . .
W1 C6 C9 C10 -4.1(11) . . . .
O6 C6 C9 S1 -2.2(7) . . . .
W1 C6 C9 S1 176.2(3) . . . .
C12 S1 C9 C10 0.8(5) . . . .
C12 S1 C9 C6 -179.6(6) . . . .
S3 C16 C15 C14 3.3(10) . . . .
C16 C15 C14 C13 -3.7(10) . . . .
C16 C15 C14 C11 -178.5(8) . . . .
C12 C11 C14 C13 1.7(8) . . . .
C10 C11 C14 C13 178.2(8) . . . .
C12 C11 C14 C15 176.4(8) . . . .
C10 C11 C14 C15 -7.1(15) . . . .
C15 C14 C13 S3 2.5(8) . . . .
C11 C14 C13 S3 178.5(5) . . . .
C15 C14 C13 S2 -177.3(6) . . . .
C11 C14 C13 S2 -1.3(8) . . . .
C10 C11 C12 S1 0.9(8) . . . .
C14 C11 C12 S1 178.4(5) . . . .
C10 C11 C12 S2 -178.8(5) . . . .
C14 C11 C12 S2 -1.4(8) . . . .
C9 S1 C12 C11 -1.0(6) . . . .
C9 S1 C12 S2 178.7(6) . . . .
C14 C13 S3 C16 -0.6(6) . . . .
S2 C13 S3 C16 179.3(6) . . . .
C15 C16 S3 C13 -1.7(7) . . . .
C11 C12 S2 C13 0.6(6) . . . .
S1 C12 S2 C13 -179.1(6) . . . .
C14 C13 S2 C12 0.5(6) . . . .
S3 C13 S2 C12 -179.4(6) . . . .
